data_4034359
loop_
_publ_author_name
'Quiquempoix, Lucas'
'Wang, Zhong'
'Graton, J\'er\^ome'
'Latchem, Peter G.'
'Light, Mark'
'Le Questel, Jean-Yves'
'Linclau, Bruno'

_publ_section_title
;
 Synthesis of 2,3,4-Trideoxy-2,3,4-trifluoroglucose.
;
_journal_issue 9
_journal_name_full 'The Journal of organic chemistry'
_journal_page_first 5899
_journal_page_last 5906
_journal_paper_doi 10.1021/acs.joc.9b00310
_journal_volume 84
_journal_year 2019
_chemical_absolute_configuration unk
_chemical_formula_moiety 'C6 H7 F3 O2'
_chemical_formula_sum 'C6 H7 F3 O2'
_chemical_formula_weight 168.12
_space_group_crystal_system orthorhombic
_space_group_IT_number 19
_space_group_name_Hall 'P 2ac 2ab'
_space_group_name_H-M_alt 'P 21 21 21'
_atom_sites_solution_hydrogens geom
_atom_sites_solution_primary dual
_audit_creation_date 2018-08-13
_audit_creation_method
;
Olex2 1.2
(compiled 2018.05.29 svn.r3508 for OlexSys, GUI svn.r5506)
;
_cell_angle_alpha 90
_cell_angle_beta 90
_cell_angle_gamma 90
_cell_formula_units_Z 8
_cell_length_a 10.5465(3)
_cell_length_b 10.7385(3)
_cell_length_c 11.3080(3)
_cell_measurement_reflns_used 7169
_cell_measurement_temperature 100(2)
_cell_measurement_theta_max 32.3450
_cell_measurement_theta_min 2.6480
_cell_volume 1280.67(6)
_computing_cell_refinement 'CrysAlisPro 1.171.39.46b (Rigaku OD, 2018)'
_computing_data_collection 'CrysAlisPro 1.171.39.46b (Rigaku OD, 2018)'
_computing_data_reduction 'CrysAlisPro 1.171.39.46b (Rigaku OD, 2018)'
_computing_molecular_graphics 'Olex2 (Dolomanov et al., 2009)'
_computing_publication_material 'Olex2 (Dolomanov et al., 2009)'
_computing_structure_refinement 'ShelXL (Sheldrick, 2015)'
_computing_structure_solution 'ShelXT (Sheldrick, 2015)'
_diffrn_ambient_temperature 100(2)
_diffrn_detector 'CCD area detector'
_diffrn_detector_area_resol_mean 28.5714
_diffrn_detector_type 'Rigaku HG Saturn724+ (2x2 bin mode)'
_diffrn_measured_fraction_theta_full 1.000
_diffrn_measured_fraction_theta_max 0.878
_diffrn_measurement_details
;
List of Runs (angles in degrees, time in seconds):

  # Type    Start    End  Width  t~exp~   \w     \q     \k     \f   Frames
--------------------------------------------------------------------------
  1  \w    -28.00  58.00   0.50    7.00    --  -10.40  64.00 -95.00  172
  2  \w    -98.00  17.00   0.50    7.00    --  -10.40 -38.00 150.00  230
  3  \w    -24.00  26.00   0.50    7.00    --  -10.40  57.00 -30.00  100
;
_diffrn_measurement_device 'four-circle \k diffractometer'
_diffrn_measurement_device_type 'Rigaku AFC12 FRE-VHF'
_diffrn_measurement_method 'profile data from \w-scans'
_diffrn_measurement_specimen_support 'MiTeGen MicroMesh'
_diffrn_orient_matrix_type 'CrysAlisPro convention (1999,Acta A55,543-557)'
_diffrn_orient_matrix_UB_11 -0.0308934000
_diffrn_orient_matrix_UB_12 -0.0348394000
_diffrn_orient_matrix_UB_13 0.0448915000
_diffrn_orient_matrix_UB_21 0.0578043000
_diffrn_orient_matrix_UB_22 -0.0309179000
_diffrn_orient_matrix_UB_23 0.0128817000
_diffrn_orient_matrix_UB_31 0.0151939000
_diffrn_orient_matrix_UB_32 0.0468463000
_diffrn_orient_matrix_UB_33 0.0418226000
_diffrn_radiation_collimation 0.3
_diffrn_radiation_monochromator 'Confocal mirrors, VHF Varimax'
_diffrn_radiation_probe x-ray
_diffrn_radiation_type MoK\a
_diffrn_radiation_wavelength 0.71073
_diffrn_reflns_av_R_equivalents 0.0171
_diffrn_reflns_av_unetI/netI 0.0211
_diffrn_reflns_Laue_measured_fraction_full 1.000
_diffrn_reflns_Laue_measured_fraction_max 0.878
_diffrn_reflns_limit_h_max 13
_diffrn_reflns_limit_h_min -15
_diffrn_reflns_limit_k_max 14
_diffrn_reflns_limit_k_min -15
_diffrn_reflns_limit_l_max 16
_diffrn_reflns_limit_l_min -11
_diffrn_reflns_number 11417
_diffrn_reflns_point_group_measured_fraction_full 1.000
_diffrn_reflns_point_group_measured_fraction_max 0.845
_diffrn_reflns_theta_full 25.242
_diffrn_reflns_theta_max 32.387
_diffrn_reflns_theta_min 2.616
_diffrn_source 'Rotating-anode X-ray tube'
_diffrn_source_current 55.0
_diffrn_source_power 2.475
_diffrn_source_target Mo
_diffrn_source_type 'Rigaku FR-E+ SuperBright'
_diffrn_source_voltage 45.0
_exptl_absorpt_coefficient_mu 0.183
_exptl_absorpt_correction_T_max 1.00000
_exptl_absorpt_correction_T_min 0.89156
_exptl_absorpt_correction_type multi-scan
_exptl_absorpt_process_details
;
CrysAlisPro 1.171.39.46b (Rigaku Oxford Diffraction, 2018)
Empirical absorption correction using spherical harmonics,
 implemented in SCALE3 ABSPACK scaling algorithm.
;
_exptl_crystal_colour 'clear colourless'
_exptl_crystal_colour_lustre clear
_exptl_crystal_colour_primary colourless
_exptl_crystal_density_diffrn 1.744
_exptl_crystal_description prism
_exptl_crystal_F_000 688
_exptl_crystal_recrystallization_method
'The material was recrystallised from a mixture of pentane and DCM  by slow evaporation'
_exptl_crystal_size_max 0.18
_exptl_crystal_size_mid 0.12
_exptl_crystal_size_min 0.04
_refine_diff_density_max 0.345
_refine_diff_density_min -0.186
_refine_diff_density_rms 0.044
_refine_ls_abs_structure_details
;
 Flack x determined using 1412 quotients [(I+)-(I-)]/[(I+)+(I-)]
 (Parsons, Flack and Wagner, Acta Cryst. B69 (2013) 249-259).
;
_refine_ls_abs_structure_Flack -0.07(15)
_refine_ls_extinction_method none
_refine_ls_goodness_of_fit_ref 1.033
_refine_ls_hydrogen_treatment constr
_refine_ls_matrix_type full
_refine_ls_number_parameters 199
_refine_ls_number_reflns 3887
_refine_ls_number_restraints 0
_refine_ls_restrained_S_all 1.033
_refine_ls_R_factor_all 0.0323
_refine_ls_R_factor_gt 0.0288
_refine_ls_shift/su_max 0.001
_refine_ls_shift/su_mean 0.000
_refine_ls_structure_factor_coef Fsqd
_refine_ls_weighting_details 'w=1/[\s^2^(Fo^2^)+(0.0424P)^2^+0.1951P] where P=(Fo^2^+2Fc^2^)/3'
_refine_ls_weighting_scheme calc
_refine_ls_wR_factor_gt 0.0717
_refine_ls_wR_factor_ref 0.0731
_reflns_Friedel_coverage 0.700
_reflns_Friedel_fraction_full 1.000
_reflns_Friedel_fraction_max 0.802
_reflns_number_gt 3611
_reflns_number_total 3887
_reflns_threshold_expression 'I > 2\s(I)'
_cod_data_source_file jo9b00310_si_003.cif
_cod_data_source_block 2018sot0025_r1_100k
_cod_database_code 4034359
_shelx_shelxl_version_number 2016/6
_chemical_oxdiff_formula C6H7F3O2
_chemical_oxdiff_usercomment LQ-8452-68
_shelx_space_group_comment
;
The symmetry employed for this shelxl refinement is uniquely defined
by the following loop, which should always be used as a source of
symmetry information in preference to the above space-group names.
They are only intended as comments.
;
_shelx_estimated_absorpt_t_max 0.993
_shelx_estimated_absorpt_t_min 0.968
_diffrn_measurement_device_type2 'Rigaku AFC12 (Right)'
_reflns_odcompleteness_completeness 99.95
_reflns_odcompleteness_iscentric 1
_reflns_odcompleteness_theta 28.64
_olex2_refinement_description
;
1. Fixed Uiso
 At 1.2 times of:
  All C(H) groups, All C(H,H) groups
2.a Ternary CH refined with riding coordinates:
 C101(H101), C102(H102), C103(H103), C104(H104), C105(H105), C201(H201),
 C202(H202), C203(H203), C204(H204), C205(H205)
2.b Secondary CH2 refined with riding coordinates:
 C106(H10A,H10B), C206(H20A,H20B)
;
_olex2_date_sample_submission 2018-08-10
_olex2_diffrn_ambient_temperature_device 'Oxford Cryosystems'
_olex2_exptl_crystal_mounting_method 'The crystal was mounted on a MITIGEN holder with silicon oil'
_olex2_submission_original_sample_id LQ-8452-68
_olex2_submission_special_instructions 'No special instructions were received'
_oxdiff_exptl_absorpt_empirical_details
;
Empirical correction (ABSPACK) includes:
- Absorption correction using spherical harmonics
- Frame scaling
;
_oxdiff_exptl_absorpt_empirical_full_max 1.205
_oxdiff_exptl_absorpt_empirical_full_min 0.830

loop_
_space_group_symop_operation_xyz
'x, y, z'
'-x+1/2, -y, z+1/2'
'-x, y+1/2, -z+1/2'
'x+1/2, -y+1/2, -z'

loop_
_atom_site_label
_atom_site_type_symbol
_atom_site_fract_x
_atom_site_fract_y
_atom_site_fract_z
_atom_site_U_iso_or_equiv
_atom_site_adp_type
_atom_site_occupancy
_atom_site_site_symmetry_order
_atom_site_calc_flag
_atom_site_refinement_flags_posn
F101 F 0.60337(10) 0.05475(9) 0.93033(8) 0.0212(2) Uani 1 1 d .
F102 F 0.61884(10) 0.31727(9) 1.11587(9) 0.0244(2) Uani 1 1 d .
F103 F 0.63594(10) 0.00574(10) 1.20678(9) 0.0246(2) Uani 1 1 d .
O101 O 0.40300(11) 0.03801(12) 1.08831(11) 0.0207(3) Uani 1 1 d .
O102 O 0.35841(13) 0.24243(14) 1.06033(11) 0.0287(3) Uani 1 1 d .
C101 C 0.41300(17) 0.13580(16) 1.00601(14) 0.0208(3) Uani 1 1 d .
H101 H 0.367052 0.114586 0.931323 0.025 Uiso 1 1 calc R
C102 C 0.55204(16) 0.16160(14) 0.98103(13) 0.0174(3) Uani 1 1 d .
H102 H 0.560076 0.233210 0.924994 0.021 Uiso 1 1 calc R
C103 C 0.62592(15) 0.18879(14) 1.09381(13) 0.0151(3) Uani 1 1 d .
H103 H 0.716671 0.165041 1.081661 0.018 Uiso 1 1 calc R
C104 C 0.57520(15) 0.12152(15) 1.20279(13) 0.0144(3) Uani 1 1 d .
H104 H 0.596576 0.170339 1.275409 0.017 Uiso 1 1 calc R
C105 C 0.43363(15) 0.09906(16) 1.19786(13) 0.0170(3) Uani 1 1 d .
H105 H 0.404001 0.049435 1.267404 0.020 Uiso 1 1 calc R
C106 C 0.36063(17) 0.22079(19) 1.18681(15) 0.0236(4) Uani 1 1 d .
H10A H 0.273686 0.212436 1.218843 0.028 Uiso 1 1 calc R
H10B H 0.404697 0.289208 1.228689 0.028 Uiso 1 1 calc R
F201 F 0.34669(10) 0.32086(10) 0.68686(9) 0.0225(2) Uani 1 1 d .
F202 F 0.31679(10) 0.10960(9) 0.45273(8) 0.0185(2) Uani 1 1 d .
F203 F 0.35183(9) 0.01863(10) 0.74726(8) 0.0202(2) Uani 1 1 d .
O201 O 0.56440(11) 0.17470(11) 0.68914(10) 0.0171(2) Uani 1 1 d .
O202 O 0.58308(11) 0.19662(10) 0.48969(9) 0.0158(2) Uani 1 1 d .
C201 C 0.53476(15) 0.25426(15) 0.59420(13) 0.0142(3) Uani 1 1 d .
H201 H 0.573922 0.338158 0.605999 0.017 Uiso 1 1 calc R
C202 C 0.39140(14) 0.26496(14) 0.58292(13) 0.0140(3) Uani 1 1 d .
H202 H 0.369120 0.317554 0.512963 0.017 Uiso 1 1 calc R
C203 C 0.32693(14) 0.13811(14) 0.57321(12) 0.0124(3) Uani 1 1 d .
H203 H 0.240001 0.143621 0.608138 0.015 Uiso 1 1 calc R
C204 C 0.39884(14) 0.03126(14) 0.63215(13) 0.0130(3) Uani 1 1 d .
H204 H 0.382616 -0.047437 0.587353 0.016 Uiso 1 1 calc R
C205 C 0.54087(14) 0.05354(14) 0.63922(13) 0.0148(3) Uani 1 1 d .
H205 H 0.583819 -0.013198 0.686114 0.018 Uiso 1 1 calc R
C206 C 0.59946(15) 0.06602(15) 0.51665(15) 0.0171(3) Uani 1 1 d .
H20A H 0.690359 0.043017 0.517658 0.021 Uiso 1 1 calc R
H20B H 0.554628 0.013044 0.458466 0.021 Uiso 1 1 calc R

loop_
_atom_site_aniso_label
_atom_site_aniso_U_11
_atom_site_aniso_U_22
_atom_site_aniso_U_33
_atom_site_aniso_U_23
_atom_site_aniso_U_13
_atom_site_aniso_U_12
F101 0.0304(5) 0.0168(5) 0.0164(4) -0.0031(3) 0.0042(4) 0.0069(4)
F102 0.0329(6) 0.0112(4) 0.0289(5) -0.0027(4) 0.0048(4) -0.0064(4)
F103 0.0273(5) 0.0192(5) 0.0273(5) 0.0085(4) -0.0012(4) 0.0063(4)
O101 0.0173(5) 0.0229(6) 0.0221(5) -0.0088(5) 0.0010(4) -0.0079(5)
O102 0.0293(7) 0.0341(8) 0.0227(6) -0.0102(5) -0.0098(5) 0.0206(6)
C101 0.0218(8) 0.0227(8) 0.0177(7) -0.0087(6) -0.0078(6) 0.0081(6)
C102 0.0278(8) 0.0115(7) 0.0129(6) 0.0010(5) 0.0015(6) 0.0048(6)
C103 0.0168(6) 0.0102(7) 0.0185(6) 0.0001(5) 0.0030(5) -0.0023(6)
C104 0.0155(7) 0.0145(7) 0.0132(6) 0.0010(5) -0.0013(5) 0.0008(6)
C105 0.0155(7) 0.0199(7) 0.0156(6) -0.0037(6) 0.0031(5) -0.0054(6)
C106 0.0155(7) 0.0324(10) 0.0231(8) -0.0107(7) 0.0002(6) 0.0042(7)
F201 0.0230(5) 0.0181(5) 0.0263(5) -0.0113(4) 0.0096(4) -0.0024(4)
F202 0.0220(5) 0.0210(5) 0.0125(4) -0.0029(4) -0.0049(3) 0.0003(4)
F203 0.0218(5) 0.0253(5) 0.0136(4) 0.0041(4) 0.0041(3) -0.0035(4)
O201 0.0172(5) 0.0200(6) 0.0142(5) 0.0009(4) -0.0041(4) -0.0033(5)
O202 0.0185(5) 0.0132(5) 0.0157(5) 0.0017(4) 0.0057(4) 0.0011(4)
C201 0.0151(6) 0.0132(7) 0.0143(6) -0.0010(5) 0.0014(5) -0.0031(6)
C202 0.0148(7) 0.0117(6) 0.0153(6) -0.0028(5) 0.0029(5) 0.0005(5)
C203 0.0121(6) 0.0132(6) 0.0120(6) -0.0025(5) -0.0013(5) -0.0002(5)
C204 0.0155(6) 0.0118(6) 0.0116(6) 0.0008(5) 0.0021(5) -0.0013(5)
C205 0.0138(7) 0.0146(7) 0.0161(6) 0.0038(5) -0.0010(5) 0.0013(6)
C206 0.0151(7) 0.0143(7) 0.0219(7) 0.0025(6) 0.0046(6) 0.0034(6)

loop_
_atom_type_symbol
_atom_type_description
_atom_type_scat_dispersion_real
_atom_type_scat_dispersion_imag
_atom_type_scat_source
C C 0.0033 0.0016 'International Tables Vol C Tables 4.2.6.8 and 6.1.1.4'
H H 0.0000 0.0000 'International Tables Vol C Tables 4.2.6.8 and 6.1.1.4'
F F 0.0171 0.0103 'International Tables Vol C Tables 4.2.6.8 and 6.1.1.4'
O O 0.0106 0.0060 'International Tables Vol C Tables 4.2.6.8 and 6.1.1.4'

loop_
_geom_angle_atom_site_label_1
_geom_angle_atom_site_label_2
_geom_angle_atom_site_label_3
_geom_angle
C101 O101 C105 102.28(12)
C101 O102 C106 106.90(13)
O101 C101 O102 106.56(13)
O101 C101 H101 110.6
O101 C101 C102 109.36(13)
O102 C101 H101 110.6
O102 C101 C102 108.94(14)
C102 C101 H101 110.6
F101 C102 C101 107.55(13)
F101 C102 H102 109.9
F101 C102 C103 107.69(13)
C101 C102 H102 109.9
C101 C102 C103 111.91(13)
C103 C102 H102 109.9
F102 C103 C102 108.06(13)
F102 C103 H103 109.0
F102 C103 C104 107.65(12)
C102 C103 H103 109.0
C102 C103 C104 113.98(13)
C104 C103 H103 109.0
F103 C104 C103 106.64(12)
F103 C104 H104 109.6
F103 C104 C105 108.13(13)
C103 C104 H104 109.6
C105 C104 C103 113.06(13)
C105 C104 H104 109.6
O101 C105 C104 109.02(12)
O101 C105 H105 111.4
O101 C105 C106 101.95(13)
C104 C105 H105 111.4
C104 C105 C106 111.42(14)
C106 C105 H105 111.4
O102 C106 C105 103.12(13)
O102 C106 H10A 111.1
O102 C106 H10B 111.1
C105 C106 H10A 111.1
C105 C106 H10B 111.1
H10A C106 H10B 109.1
C201 O201 C205 102.20(11)
C201 O202 C206 106.78(11)
O201 C201 O202 106.80(12)
O201 C201 H201 110.7
O201 C201 C202 109.30(12)
O202 C201 H201 110.7
O202 C201 C202 108.53(12)
C202 C201 H201 110.7
F201 C202 C201 107.24(12)
F201 C202 H202 110.0
F201 C202 C203 107.02(12)
C201 C202 H202 110.0
C201 C202 C203 112.41(13)
C203 C202 H202 110.0
F202 C203 C202 107.40(12)
F202 C203 H203 109.1
F202 C203 C204 107.34(12)
C202 C203 H203 109.1
C202 C203 C204 114.68(13)
C204 C203 H203 109.1
F203 C204 C203 107.61(12)
F203 C204 H204 109.2
F203 C204 C205 108.40(12)
C203 C204 H204 109.2
C205 C204 C203 113.21(12)
C205 C204 H204 109.2
O201 C205 C204 109.45(12)
O201 C205 H205 111.2
O201 C205 C206 101.96(12)
C204 C205 H205 111.2
C204 C205 C206 111.46(12)
C206 C205 H205 111.2
O202 C206 C205 103.22(12)
O202 C206 H20A 111.1
O202 C206 H20B 111.1
C205 C206 H20A 111.1
C205 C206 H20B 111.1
H20A C206 H20B 109.1

loop_
_geom_bond_atom_site_label_1
_geom_bond_atom_site_label_2
_geom_bond_distance
F101 C102 1.3923(18)
F102 C103 1.4041(18)
F103 C104 1.3994(19)
O101 C101 1.407(2)
O101 C105 1.4383(18)
O102 C101 1.421(2)
O102 C106 1.449(2)
C101 H101 1.0000
C101 C102 1.519(2)
C102 H102 1.0000
C102 C103 1.523(2)
C103 H103 1.0000
C103 C104 1.525(2)
C104 H104 1.0000
C104 C105 1.514(2)
C105 H105 1.0000
C105 C106 1.522(3)
C106 H10A 0.9900
C106 H10B 0.9900
F201 C202 1.4015(17)
F202 C203 1.4005(16)
F203 C204 1.3995(16)
O201 C201 1.4072(19)
O201 C205 1.440(2)
O202 C201 1.4281(18)
O202 C206 1.4455(19)
C201 H201 1.0000
C201 C202 1.522(2)
C202 H202 1.0000
C202 C203 1.526(2)
C203 H203 1.0000
C203 C204 1.528(2)
C204 H204 1.0000
C204 C205 1.519(2)
C205 H205 1.0000
C205 C206 1.524(2)
C206 H20A 0.9900
C206 H20B 0.9900
